data_1551203
loop_
_publ_author_name
'Nandi, Shyamapada'
'De Luna, Phil'
'Maity, Rahul'
'Chakraborty, Debanjan'
'Daff, Thomas'
'Burns, Thomas'
'Woo, Tom K.'
'Vaidhyanathan, Ramanathan'

_publ_section_title
;
 Imparting gas selective and pressure dependent porosity into a non-porous
 solid via coordination flexibility
;
_journal_issue 9
_journal_name_full 'Materials Horizons'
_journal_page_first 1883
_journal_paper_doi 10.1039/C9MH00133F
_journal_volume 6
_journal_year 2019
_chemical_formula_moiety 'C12 H8 Cu N2 O4, C4 H8 O'
_chemical_formula_sum 'C16 H16 Cu N2 O5'
_chemical_formula_weight 379.85
_chemical_name_common 'Copper Pyridine carboxylate'
_chemical_name_systematic
; 
 'Copper Pyridine carboxylate' 
;
_space_group_IT_number 14
_space_group_name_Hall '-P 2ybc'
_space_group_name_H-M_alt 'P 1 21/c 1'
_symmetry_cell_setting monoclinic
_symmetry_space_group_name_Hall '-P 2ybc'
_symmetry_space_group_name_H-M 'P 1 21/c 1'
_atom_sites_solution_hydrogens geom
_atom_sites_solution_primary direct
_atom_sites_solution_secondary difmap
_audit_creation_method SHELXL-97
_audit_update_record
;
2019-01-23 deposited with the CCDC.    2019-06-03 downloaded from the CCDC.
;
_cell_angle_alpha 90.00
_cell_angle_beta 117.201(3)
_cell_angle_gamma 90.00
_cell_formula_units_Z 4
_cell_length_a 11.4487(8)
_cell_length_b 12.3600(8)
_cell_length_c 12.3919(8)
_cell_measurement_reflns_used 2868
_cell_measurement_temperature 100(2)
_cell_measurement_theta_max 68.66
_cell_measurement_theta_min 4.34
_cell_volume 1559.60(18)
_computing_cell_refinement 'SHELXTL Suite'
_computing_data_collection 'Bruker APEXII'
_computing_data_reduction 'Bruker SAINT'
_computing_molecular_graphics 'Diamond 3.0'
_computing_structure_refinement 'SHELXL-97 (Sheldrick, 2008)'
_computing_structure_solution 'SHELXS-97 (Sheldrick, 2008)'
_diffrn_ambient_temperature 100(2)
_diffrn_measured_fraction_theta_full 0.996
_diffrn_measured_fraction_theta_max 0.996
_diffrn_measurement_device_type microfocus
_diffrn_measurement_method APEXII
_diffrn_radiation_monochromator graphite
_diffrn_radiation_source 'fine-focus sealed tube'
_diffrn_radiation_type CuK\a
_diffrn_radiation_wavelength 1.54178
_diffrn_reflns_av_R_equivalents 0.2089
_diffrn_reflns_av_sigmaI/netI 0.0710
_diffrn_reflns_limit_h_max 13
_diffrn_reflns_limit_h_min -13
_diffrn_reflns_limit_k_max 13
_diffrn_reflns_limit_k_min -14
_diffrn_reflns_limit_l_max 14
_diffrn_reflns_limit_l_min -14
_diffrn_reflns_number 40201
_diffrn_reflns_theta_full 68.66
_diffrn_reflns_theta_max 68.66
_diffrn_reflns_theta_min 4.34
_exptl_absorpt_coefficient_mu 2.253
_exptl_absorpt_correction_T_max 0.509
_exptl_absorpt_correction_T_min 0.390
_exptl_absorpt_correction_type multi-scan
_exptl_absorpt_process_details SADABS,2008
_exptl_crystal_colour Blue
_exptl_crystal_density_diffrn 1.618
_exptl_crystal_density_method 'not measured'
_exptl_crystal_description 'square plate'
_exptl_crystal_F_000 780
_exptl_crystal_size_max 0.6
_exptl_crystal_size_mid 0.4
_exptl_crystal_size_min 0.3
_refine_diff_density_max 1.015
_refine_diff_density_min -0.880
_refine_diff_density_rms 0.115
_refine_ls_extinction_method none
_refine_ls_goodness_of_fit_ref 0.970
_refine_ls_hydrogen_treatment mixed
_refine_ls_matrix_type full
_refine_ls_number_parameters 217
_refine_ls_number_reflns 2868
_refine_ls_number_restraints 0
_refine_ls_restrained_S_all 0.970
_refine_ls_R_factor_all 0.1293
_refine_ls_R_factor_gt 0.0757
_refine_ls_shift/su_max 0.001
_refine_ls_shift/su_mean 0.000
_refine_ls_structure_factor_coef Fsqd
_refine_ls_weighting_details 'calc w=1/[\s^2^(Fo^2^)+(0.0953P)^2^+7.6510P] where P=(Fo^2^+2Fc^2^)/3'
_refine_ls_weighting_scheme calc
_refine_ls_wR_factor_gt 0.1785
_refine_ls_wR_factor_ref 0.2193
_reflns_number_gt 1758
_reflns_number_total 2868
_reflns_threshold_expression >2sigma(I)
_cod_data_source_file c9mh00133f2.cif
_cod_data_source_block sn_1383_0m_a
_cod_depositor_comments
;
The following automatic conversions were performed:

'_symmetry_cell_setting' value 'Monoclinic' changed to 'monoclinic'
according to
/home/data/users/saulius/crontab/automatic-downloads/rss-feeds/RSC/lib/dictionaries/cif_core.dic
dictionary named 'cif_core.dic' version 2.4.2 from 2011-04-26.

Automatic conversion script
Id: cif_fix_values 4973 2017-02-22 13:04:09Z antanas 

 Adding full bibliography for 1551202--1551203.cif.
;
_cod_original_sg_symbol_H-M P2(1)/c
_cod_database_code 1551203

loop_
_symmetry_equiv_pos_as_xyz
'x, y, z'
'-x, y+1/2, -z+1/2'
'-x, -y, -z'
'x, -y-1/2, z-1/2'

loop_
_atom_site_label
_atom_site_type_symbol
_atom_site_fract_x
_atom_site_fract_y
_atom_site_fract_z
_atom_site_U_iso_or_equiv
_atom_site_adp_type
_atom_site_occupancy
_atom_site_symmetry_multiplicity
_atom_site_calc_flag
_atom_site_refinement_flags
Cu01 Cu 0.78899(9) 0.46574(8) 0.46642(8) 0.0422(3) Uani 1 1 d .
O4 O 1.0801(5) 0.5459(4) 0.6260(4) 0.0505(12) Uani 1 1 d .
O1 O 0.6679(5) 0.3598(4) 0.3500(4) 0.0466(12) Uani 1 1 d .
O3 O 0.8738(5) 0.5762(4) 0.5931(4) 0.0499(12) Uani 1 1 d .
O2 O 0.5342(5) 0.3887(4) 0.4334(5) 0.0590(14) Uani 1 1 d .
N1 N 0.3178(6) 0.0858(5) 0.1402(5) 0.0438(13) Uani 1 1 d .
N2 N 1.1308(6) 0.8484(5) 0.9101(5) 0.0443(14) Uani 1 1 d .
C8 C 1.0405(7) 0.6853(6) 0.7370(6) 0.0450(17) Uani 1 1 d .
C7 C 0.9961(7) 0.5942(6) 0.6449(6) 0.0442(16) Uani 1 1 d .
C2 C 0.4752(7) 0.2539(6) 0.2811(6) 0.0477(17) Uani 1 1 d .
C1 C 0.5651(7) 0.3420(6) 0.3627(7) 0.0487(18) Uani 1 1 d .
C5 C 0.3998(7) 0.1386(6) 0.1074(6) 0.0476(17) Uani 1 1 d .
H5 H 0.4027 0.1178 0.0348 0.057 Uiso 1 1 calc R
C3 C 0.3903(7) 0.2000(6) 0.3146(7) 0.0515(18) Uani 1 1 d .
H3 H 0.3838 0.2207 0.3855 0.062 Uiso 1 1 calc R
C4 C 0.3151(7) 0.1154(6) 0.2426(6) 0.0495(18) Uani 1 1 d .
H4 H 0.2594 0.0771 0.2672 0.059 Uiso 1 1 calc R
C9 C 0.9662(8) 0.7196(6) 0.7916(7) 0.056(2) Uani 1 1 d .
H9 H 0.8828 0.6881 0.7705 0.067 Uiso 1 1 calc R
C6 C 0.4799(7) 0.2220(6) 0.1758(6) 0.0492(18) Uani 1 1 d .
H6 H 0.5374 0.2572 0.1510 0.059 Uiso 1 1 calc R
C10 C 1.0152(7) 0.8017(6) 0.8787(7) 0.0526(19) Uani 1 1 d .
H10 H 0.9640 0.8248 0.9169 0.063 Uiso 1 1 calc R
C12 C 1.1583(7) 0.7348(6) 0.7675(7) 0.056(2) Uani 1 1 d .
H12 H 1.2117 0.7125 0.7312 0.067 Uiso 1 1 calc R
C11 C 1.1988(8) 0.8175(7) 0.8518(7) 0.060(2) Uani 1 1 d .
H11 H 1.2784 0.8540 0.8692 0.072 Uiso 1 1 calc R
C102 C 0.2631(13) 0.0863(10) 0.4752(10) 0.092(3) Uani 1 1 d .
H10A H 0.3274 0.1463 0.4998 0.111 Uiso 1 1 calc R
H10B H 0.2210 0.0800 0.3857 0.111 Uiso 1 1 calc R
C103 C 0.1704(15) 0.1064(12) 0.5131(15) 0.136(5) Uani 1 1 d .
H10C H 0.0818 0.1038 0.4429 0.163 Uiso 1 1 calc R
H10D H 0.1839 0.1795 0.5493 0.163 Uiso 1 1 calc R
C101 C 0.3252(16) -0.0081(11) 0.5271(15) 0.129(5) Uani 1 1 d .
H10E H 0.4170 0.0064 0.5878 0.154 Uiso 1 1 calc R
H10F H 0.3262 -0.0574 0.4645 0.154 Uiso 1 1 calc R
C100 C 0.2541(17) -0.0561(14) 0.5841(18) 0.156(7) Uani 1 1 d .
H10G H 0.1946 -0.1123 0.5298 0.187 Uiso 1 1 calc R
H10H H 0.3169 -0.0921 0.6599 0.187 Uiso 1 1 calc R
O100 O 0.181(3) 0.0180(14) 0.611(2) 0.343(14) Uani 1 1 d .

loop_
_atom_site_aniso_label
_atom_site_aniso_U_11
_atom_site_aniso_U_22
_atom_site_aniso_U_33
_atom_site_aniso_U_23
_atom_site_aniso_U_13
_atom_site_aniso_U_12
Cu01 0.0421(6) 0.0349(5) 0.0392(5) 0.0003(4) 0.0095(4) -0.0002(5)
O4 0.051(3) 0.051(3) 0.046(3) -0.003(2) 0.019(2) -0.003(2)
O1 0.045(3) 0.044(3) 0.046(3) 0.000(2) 0.017(2) -0.001(2)
O3 0.044(3) 0.044(3) 0.048(3) -0.001(2) 0.010(2) 0.000(2)
O2 0.062(3) 0.056(3) 0.059(3) -0.018(3) 0.028(3) -0.014(3)
N1 0.044(3) 0.040(3) 0.042(3) 0.003(3) 0.015(3) 0.003(3)
N2 0.043(3) 0.042(3) 0.044(3) 0.000(3) 0.016(3) 0.002(3)
C8 0.042(4) 0.038(4) 0.039(4) 0.001(3) 0.005(3) 0.000(3)
C7 0.043(4) 0.041(4) 0.042(4) -0.002(3) 0.014(3) 0.000(3)
C2 0.046(4) 0.040(4) 0.047(4) 0.000(3) 0.012(3) 0.003(3)
C1 0.051(4) 0.044(4) 0.051(4) -0.002(3) 0.023(4) 0.001(3)
C5 0.051(4) 0.042(4) 0.045(4) -0.001(3) 0.017(3) 0.000(3)
C3 0.053(4) 0.049(4) 0.050(4) -0.010(3) 0.021(4) -0.004(4)
C4 0.047(4) 0.050(4) 0.048(4) 0.002(3) 0.019(4) -0.002(3)
C9 0.045(4) 0.054(5) 0.058(4) -0.013(4) 0.014(4) -0.002(4)
C6 0.048(4) 0.046(4) 0.046(4) -0.002(3) 0.016(3) -0.005(3)
C10 0.048(4) 0.049(5) 0.056(4) -0.011(4) 0.020(4) -0.008(4)
C12 0.048(4) 0.055(5) 0.058(5) -0.018(4) 0.019(4) -0.013(4)
C11 0.057(5) 0.056(5) 0.062(5) -0.016(4) 0.024(4) -0.015(4)
C102 0.125(10) 0.080(8) 0.090(8) 0.002(6) 0.066(8) 0.005(7)
C103 0.133(12) 0.104(11) 0.167(14) 0.045(10) 0.065(11) 0.025(9)
C101 0.149(13) 0.093(10) 0.166(14) 0.019(10) 0.092(12) 0.002(9)
C100 0.148(14) 0.128(14) 0.219(18) 0.068(14) 0.106(14) 0.058(11)
O100 0.55(4) 0.180(16) 0.50(3) 0.116(19) 0.41(3) 0.14(2)

loop_
_atom_type_symbol
_atom_type_description
_atom_type_scat_dispersion_real
_atom_type_scat_dispersion_imag
_atom_type_scat_source
C C 0.0181 0.0091 'International Tables Vol C Tables 4.2.6.8 and 6.1.1.4'
H H 0.0000 0.0000 'International Tables Vol C Tables 4.2.6.8 and 6.1.1.4'
N N 0.0311 0.0180 'International Tables Vol C Tables 4.2.6.8 and 6.1.1.4'
O O 0.0492 0.0322 'International Tables Vol C Tables 4.2.6.8 and 6.1.1.4'
Cu Cu -1.9646 0.5888 'International Tables Vol C Tables 4.2.6.8 and 6.1.1.4'

loop_
_geom_angle_atom_site_label_1
_geom_angle_atom_site_label_2
_geom_angle_atom_site_label_3
_geom_angle
_geom_angle_site_symmetry_1
_geom_angle_site_symmetry_3
O3 Cu01 O1 165.7(2) . .
O3 Cu01 N1 86.7(2) . 2_655
O1 Cu01 N1 89.8(2) . 2_655
O3 Cu01 N2 90.4(2) . 2_746
O1 Cu01 N2 90.1(2) . 2_746
N1 Cu01 N2 167.3(2) 2_655 2_746
O3 Cu01 O4 104.3(2) . 3_766
O1 Cu01 O4 89.68(19) . 3_766
N1 Cu01 O4 93.4(2) 2_655 3_766
N2 Cu01 O4 99.3(2) 2_746 3_766
C7 O4 Cu01 150.8(5) . 3_766
C1 O1 Cu01 113.8(5) . .
C7 O3 Cu01 123.7(5) . .
C4 N1 C5 118.4(6) . .
C4 N1 Cu01 124.1(5) . 2_645
C5 N1 Cu01 117.5(5) . 2_645
C11 N2 C10 117.7(6) . .
C11 N2 Cu01 116.3(5) . 2_756
C10 N2 Cu01 126.0(5) . 2_756
C12 C8 C9 118.7(7) . .
C12 C8 C7 119.3(7) . .
C9 C8 C7 122.0(6) . .
O4 C7 O3 126.4(7) . .
O4 C7 C8 118.5(6) . .
O3 C7 C8 115.2(6) . .
C3 C2 C6 118.6(7) . .
C3 C2 C1 119.8(7) . .
C6 C2 C1 121.5(7) . .
O2 C1 O1 126.1(7) . .
O2 C1 C2 118.8(7) . .
O1 C1 C2 115.1(7) . .
N1 C5 C6 122.2(7) . .
N1 C5 H5 118.9 . .
C6 C5 H5 118.9 . .
C2 C3 C4 118.8(7) . .
C2 C3 H3 120.6 . .
C4 C3 H3 120.6 . .
N1 C4 C3 122.8(7) . .
N1 C4 H4 118.6 . .
C3 C4 H4 118.6 . .
C8 C9 C10 118.9(7) . .
C8 C9 H9 120.5 . .
C10 C9 H9 120.5 . .
C2 C6 C5 119.3(7) . .
C2 C6 H6 120.4 . .
C5 C6 H6 120.4 . .
N2 C10 C9 122.4(7) . .
N2 C10 H10 118.8 . .
C9 C10 H10 118.8 . .
C8 C12 C11 119.1(8) . .
C8 C12 H12 120.4 . .
C11 C12 H12 120.4 . .
N2 C11 C12 122.9(7) . .
N2 C11 H11 118.5 . .
C12 C11 H11 118.5 . .
C103 C102 C101 108.2(12) . .
C103 C102 H10A 110.0 . .
C101 C102 H10A 110.0 . .
C103 C102 H10B 110.0 . .
C101 C102 H10B 110.0 . .
H10A C102 H10B 108.4 . .
C102 C103 O100 109.8(12) . .
C102 C103 H10C 109.7 . .
O100 C103 H10C 109.7 . .
C102 C103 H10D 109.7 . .
O100 C103 H10D 109.7 . .
H10C C103 H10D 108.2 . .
C102 C101 C100 107.2(13) . .
C102 C101 H10E 110.3 . .
C100 C101 H10E 110.3 . .
C102 C101 H10F 110.3 . .
C100 C101 H10F 110.3 . .
H10E C101 H10F 108.5 . .
O100 C100 C101 113.1(16) . .
O100 C100 H10G 109.0 . .
C101 C100 H10G 109.0 . .
O100 C100 H10H 109.0 . .
C101 C100 H10H 109.0 . .
H10G C100 H10H 107.8 . .
C100 O100 C103 96.3(14) . .

loop_
_geom_bond_atom_site_label_1
_geom_bond_atom_site_label_2
_geom_bond_distance
_geom_bond_site_symmetry_2
Cu01 O3 1.969(5) .
Cu01 O1 1.972(5) .
Cu01 N1 1.991(6) 2_655
Cu01 N2 2.001(6) 2_746
Cu01 O4 2.269(5) 3_766
O4 C7 1.242(8) .
O4 Cu01 2.269(5) 3_766
O1 C1 1.276(9) .
O3 C7 1.265(8) .
O2 C1 1.229(9) .
N1 C4 1.335(9) .
N1 C5 1.350(9) .
N1 Cu01 1.991(6) 2_645
N2 C11 1.337(10) .
N2 C10 1.329(9) .
N2 Cu01 2.001(6) 2_756
C8 C12 1.368(10) .
C8 C9 1.375(10) .
C8 C7 1.516(9) .
C2 C3 1.389(10) .
C2 C6 1.387(10) .
C2 C1 1.522(10) .
C5 C6 1.382(10) .
C5 H5 0.9500 .
C3 C4 1.389(10) .
C3 H3 0.9500 .
C4 H4 0.9500 .
C9 C10 1.398(10) .
C9 H9 0.9500 .
C6 H6 0.9500 .
C10 H10 0.9500 .
C12 C11 1.382(10) .
C12 H12 0.9500 .
C11 H11 0.9500 .
C102 C103 1.366(16) .
C102 C101 1.365(16) .
C102 H10A 0.9900 .
C102 H10B 0.9900 .
C103 O100 1.60(2) .
C103 H10C 0.9900 .
C103 H10D 0.9900 .
C101 C100 1.429(18) .
C101 H10E 0.9900 .
C101 H10F 0.9900 .
C100 O100 1.384(19) .
C100 H10G 0.9900 .
C100 H10H 0.9900 .
